data_2219723
loop_
_publ_author_name
'Luli\'nski, Sergiusz'

_publ_section_title
;
 3-Carboxy-2-methoxyphenylboronic acid
;
_journal_coeditor_code TK2303
_journal_issue 10
_journal_name_full 'Acta Crystallographica Section E'
_journal_page_first o1963
_journal_paper_doi 10.1107/S1600536808029504
_journal_volume 64
_journal_year 2008
_chemical_formula_iupac 'C8 H9 B O5'
_chemical_formula_moiety 'C8 H9 B O5'
_chemical_formula_sum 'C8 H9 B O5'
_chemical_formula_weight 195.96
_chemical_melting_point 430.5(15)
_chemical_name_systematic
;
 3-carboxy-2-methoxyphenylboronic acid
;
_space_group_IT_number 2
_symmetry_cell_setting triclinic
_symmetry_space_group_name_Hall '-P 1'
_symmetry_space_group_name_H-M 'P -1'
_atom_sites_solution_hydrogens geom
_atom_sites_solution_primary direct
_atom_sites_solution_secondary difmap
_audit_creation_method SHELXL-97
_cell_angle_alpha 79.476(7)
_cell_angle_beta 79.575(7)
_cell_angle_gamma 76.125(8)
_cell_formula_units_Z 2
_cell_length_a 4.8451(5)
_cell_length_b 7.7564(7)
_cell_length_c 12.1064(9)
_cell_measurement_temperature 100(2)
_cell_volume 429.75(7)
_computing_cell_refinement
;
<i>CrysAlis RED</i> (Oxford Diffraction (2005)
;
_computing_data_collection
;
<i>CrysAlis CCD</i> (Oxford Diffraction (2005)
;
_computing_data_reduction
;
<i>CrysAlis RED</i> (Oxford Diffraction (2005)
;
_computing_molecular_graphics 'DIAMOND (Brandenburg, 1999)'
_computing_publication_material '<i>SHELXTL</i> (Sheldrick, 2008)'
_computing_structure_refinement 'SHELXL97 (Sheldrick, 2008)'
_computing_structure_solution 'SHELXS97 (Sheldrick, 2008)'
_diffrn_ambient_temperature 100(2)
_diffrn_detector_area_resol_mean 8.6479
_diffrn_measured_fraction_theta_full 0.984
_diffrn_measured_fraction_theta_max 0.949
_diffrn_measurement_device_type 'Kuma KM4 CCD'
_diffrn_measurement_method '\w scan'
_diffrn_radiation_monochromator graphite
_diffrn_radiation_source 'fine-focus sealed tube'
_diffrn_radiation_type MoK\a
_diffrn_radiation_wavelength 0.71073
_diffrn_reflns_av_R_equivalents 0.018
_diffrn_reflns_av_sigmaI/netI 0.022
_diffrn_reflns_limit_h_max 6
_diffrn_reflns_limit_h_min -6
_diffrn_reflns_limit_k_max 10
_diffrn_reflns_limit_k_min -10
_diffrn_reflns_limit_l_max 16
_diffrn_reflns_limit_l_min -16
_diffrn_reflns_number 12229
_diffrn_reflns_theta_full 28.0
_diffrn_reflns_theta_max 28.6
_diffrn_reflns_theta_min 3.0
_diffrn_standards_number 1
_exptl_absorpt_coefficient_mu 0.124
_exptl_absorpt_correction_T_max 0.98
_exptl_absorpt_correction_T_min 0.95
_exptl_absorpt_correction_type multi-scan
_exptl_absorpt_process_details
;
(CrysAlis RED; Oxford Diffraction 2005)
;
_exptl_crystal_colour colourless
_exptl_crystal_density_diffrn 1.514
_exptl_crystal_density_method 'not measured'
_exptl_crystal_description prismatic
_exptl_crystal_F_000 204
_exptl_crystal_size_max 0.32
_exptl_crystal_size_mid 0.20
_exptl_crystal_size_min 0.14
_refine_diff_density_max 0.35
_refine_diff_density_min -0.26
_refine_ls_extinction_method none
_refine_ls_goodness_of_fit_ref 1.05
_refine_ls_hydrogen_treatment refall
_refine_ls_matrix_type full
_refine_ls_number_parameters 163
_refine_ls_number_reflns 2106
_refine_ls_number_restraints 0
_refine_ls_restrained_S_all 1.05
_refine_ls_R_factor_all 0.051
_refine_ls_R_factor_gt 0.035
_refine_ls_shift/su_max 0.001
_refine_ls_shift/su_mean 0.000
_refine_ls_structure_factor_coef Fsqd
_refine_ls_weighting_details 'calc w=1/[\s\^2\^(Fo\^2\^)+(0.0643P)\^2\^] where P=(Fo\^2\^+2Fc\^2\^)/3'
_refine_ls_weighting_scheme calc
_refine_ls_wR_factor_gt 0.096
_refine_ls_wR_factor_ref 0.101
_reflns_number_gt 1526
_reflns_number_total 2106
_reflns_threshold_expression I>2\s(I)
_cod_data_source_file tk2303.cif
_cod_data_source_block I
_cod_depositor_comments
;
The following automatic conversions were performed:

'_chemical_melting_point' value '429-432 K' was changed to
'430.5(15)' - the average value was taken and precision was
estimated.

Automatic conversion script
Id: cif_fix_values 1646 2011-03-28 12:23:43Z adriana 

The following automatic conversions were performed:

'_chemical_melting_point' value '429-432 K' was changed to
'430.5(15)' - the average value was taken and precision was
estimated.

Automatic conversion script
Id: cif_fix_values 1715 2011-07-08 13:25:40Z adriana 
;
_cod_database_code 2219723
_cod_database_fobs_code 2219723

loop_
_symmetry_equiv_pos_as_xyz
'x, y, z'
'-x, -y, -z'

loop_
_atom_site_type_symbol
_atom_site_label
_atom_site_fract_x
_atom_site_fract_y
_atom_site_fract_z
_atom_site_U_iso_or_equiv
_atom_site_adp_type
_atom_site_calc_flag
_atom_site_occupancy
B B1 0.5522(3) 0.79514(18) 0.40716(11) 0.0168(3) Uani d 1
O O2 0.77114(19) 0.78932(13) 0.46290(7) 0.0247(2) Uani d 1
O O3 0.3223(2) 0.93263(13) 0.41255(8) 0.0295(3) Uani d 1
O O4 0.20761(17) 0.81061(11) 0.23177(7) 0.0181(2) Uani d 1
C C5 0.3211(3) 0.92945(19) 0.13926(12) 0.0300(3) Uani d 1
C C6 0.2362(2) 0.50663(16) 0.11119(9) 0.0165(3) Uani d 1
O O7 0.04150(18) 0.65037(11) 0.08598(7) 0.0199(2) Uani d 1
O O8 0.27658(18) 0.36943(11) 0.06341(7) 0.0216(2) Uani d 1
C C9 0.5714(2) 0.63677(16) 0.34035(9) 0.0168(3) Uani d 1
C C10 0.3987(2) 0.65025(15) 0.25686(9) 0.0147(3) Uani d 1
C C11 0.4152(2) 0.50426(15) 0.20035(9) 0.0162(3) Uani d 1
C C12 0.6083(3) 0.34441(17) 0.22948(10) 0.0200(3) Uani d 1
C C13 0.7810(3) 0.32923(17) 0.31153(11) 0.0232(3) Uani d 1
C C14 0.7620(3) 0.47419(17) 0.36588(10) 0.0204(3) Uani d 1
H H2 0.729(4) 0.869(2) 0.5008(16) 0.052(5) Uiso d 1
H H3 0.204(5) 0.903(3) 0.3808(19) 0.083(7) Uiso d 1
H H5A 0.506(4) 0.956(2) 0.1564(13) 0.043(4) Uiso d 1
H H5B 0.187(3) 1.040(2) 0.1310(13) 0.043(4) Uiso d 1
H H5C 0.361(3) 0.8735(19) 0.0712(13) 0.031(4) Uiso d 1
H H8 -0.080(4) 0.638(2) 0.0276(16) 0.067(6) Uiso d 1
H H12 0.612(3) 0.245(2) 0.1950(12) 0.025(4) Uiso d 1
H H13 0.906(3) 0.217(2) 0.3314(12) 0.030(4) Uiso d 1
H H14 0.878(3) 0.4602(18) 0.4239(11) 0.024(4) Uiso d 1

loop_
_atom_site_aniso_label
_atom_site_aniso_U_11
_atom_site_aniso_U_22
_atom_site_aniso_U_33
_atom_site_aniso_U_12
_atom_site_aniso_U_13
_atom_site_aniso_U_23
B1 0.0178(7) 0.0218(7) 0.0127(6) -0.0063(5) -0.0035(5) -0.0036(5)
O2 0.0229(5) 0.0308(5) 0.0255(5) -0.0031(4) -0.0095(4) -0.0147(4)
O3 0.0305(5) 0.0277(5) 0.0376(6) 0.0014(4) -0.0205(4) -0.0182(4)
O4 0.0218(4) 0.0159(4) 0.0178(4) -0.0018(3) -0.0072(3) -0.0040(3)
C5 0.0408(8) 0.0200(7) 0.0276(7) -0.0065(6) -0.0072(6) 0.0031(6)
C6 0.0174(6) 0.0191(6) 0.0147(6) -0.0076(5) -0.0012(4) -0.0034(5)
O7 0.0212(4) 0.0209(5) 0.0201(4) -0.0022(4) -0.0103(3) -0.0048(3)
O8 0.0280(5) 0.0219(5) 0.0193(4) -0.0088(4) -0.0060(4) -0.0069(4)
C9 0.0156(6) 0.0220(6) 0.0139(6) -0.0063(5) -0.0025(4) -0.0023(5)
C10 0.0146(5) 0.0156(6) 0.0142(5) -0.0042(4) -0.0012(4) -0.0024(4)
C11 0.0167(6) 0.0179(6) 0.0149(6) -0.0062(5) -0.0007(4) -0.0028(5)
C12 0.0215(6) 0.0169(6) 0.0222(6) -0.0051(5) -0.0012(5) -0.0045(5)
C13 0.0210(6) 0.0197(6) 0.0257(7) -0.0013(5) -0.0036(5) 0.0007(5)
C14 0.0178(6) 0.0273(7) 0.0164(6) -0.0054(5) -0.0049(5) -0.0002(5)

loop_
_atom_type_symbol
_atom_type_description
_atom_type_scat_dispersion_real
_atom_type_scat_dispersion_imag
_atom_type_scat_source
C C 0.0033 0.0016 'International Tables Vol C Tables 4.2.6.8 and 6.1.1.4'
H H 0.0000 0.0000 'International Tables Vol C Tables 4.2.6.8 and 6.1.1.4'
B B 0.0013 0.0007 'International Tables Vol C Tables 4.2.6.8 and 6.1.1.4'
O O 0.0106 0.0060 'International Tables Vol C Tables 4.2.6.8 and 6.1.1.4'

loop_
_geom_angle_atom_site_label_1
_geom_angle_atom_site_label_2
_geom_angle_atom_site_label_3
_geom_angle
O2 B1 O3 119.64(11)
O2 B1 C9 118.18(11)
O3 B1 C9 122.16(10)
B1 O2 H2 109.5(13)
B1 O3 H3 104.3(15)
C10 O4 C5 113.51(10)
O4 C5 H5A 110.1(9)
O4 C5 H5B 109.1(10)
H5A C5 H5B 107.3(13)
O4 C5 H5C 108.6(9)
H5A C5 H5C 110.3(13)
H5B C5 H5C 111.4(13)
O8 C6 O7 122.02(10)
O8 C6 C11 119.10(10)
O7 C6 C11 118.88(10)
C6 O7 H8 114.0(10)
C14 C9 C10 118.08(11)
C14 C9 B1 119.41(10)
C10 C9 B1 122.49(10)
O4 C10 C9 118.38(10)
O4 C10 C11 120.37(10)
C9 C10 C11 121.25(11)
C12 C11 C10 118.37(10)
C12 C11 C6 116.96(10)
C10 C11 C6 124.66(10)
C13 C12 C11 121.05(11)
C13 C12 H12 120.4(9)
C11 C12 H12 118.5(9)
C14 C13 C12 119.70(12)
C14 C13 H13 121.3(9)
C12 C13 H13 118.9(9)
C13 C14 C9 121.55(11)
C13 C14 H14 118.6(8)
C9 C14 H14 119.8(8)

loop_
_geom_bond_atom_site_label_1
_geom_bond_atom_site_label_2
_geom_bond_distance
_geom_bond_publ_flag
B1 O2 1.3443(15) y
B1 O3 1.3461(16) y
B1 C9 1.5661(17) y
O2 H2 0.802(19) ?
O3 H3 0.84(2) ?
O4 C10 1.3813(14) ?
O4 C5 1.4317(15) ?
C5 H5A 1.029(17) ?
C5 H5B 0.942(17) ?
C5 H5C 0.968(15) ?
C6 O8 1.2607(13) y
C6 O7 1.3044(14) y
C6 C11 1.4971(16) ?
O7 H8 1.03(2) ?
C9 C14 1.3933(17) ?
C9 C10 1.3993(16) ?
C10 C11 1.4059(16) ?
C11 C12 1.3931(17) ?
C12 C13 1.3825(18) ?
C12 H12 0.938(15) ?
C13 C14 1.3799(18) ?
C13 H13 0.955(15) ?
C14 H14 0.951(14) ?

loop_
_geom_hbond_atom_site_label_D
_geom_hbond_atom_site_label_H
_geom_hbond_atom_site_label_A
_geom_hbond_site_symmetry_A
_geom_hbond_distance_DH
_geom_hbond_distance_HA
_geom_hbond_distance_DA
_geom_hbond_angle_DHA
O2 H2 O3 2_676 0.802(19) 1.96(2) 2.7572(13) 172.6(18)
O3 H3 O4 . 0.84(2) 2.06(2) 2.7283(12) 136.8(19)
O3 H3 O2 1_455 0.84(2) 2.45(2) 3.0538(14) 130.2(19)
O7 H8 O8 2_565 1.03(2) 1.60(2) 2.6255(11) 177.0(16)

loop_
_geom_torsion_atom_site_label_1
_geom_torsion_atom_site_label_2
_geom_torsion_atom_site_label_3
_geom_torsion_atom_site_label_4
_geom_torsion
_geom_torsion_publ_flag
O2 B1 C9 C14 18.65(16) y
O3 B1 C9 C14 -159.62(11) ?
O2 B1 C9 C10 -162.83(11) ?
O3 B1 C9 C10 18.89(18) ?
C5 O4 C10 C9 93.35(12) y
C5 O4 C10 C11 -87.38(13) ?
C14 C9 C10 O4 179.50(10) ?
B1 C9 C10 O4 0.96(16) ?
C14 C9 C10 C11 0.24(17) ?
B1 C9 C10 C11 -178.30(10) ?
O4 C10 C11 C12 -179.16(10) ?
C9 C10 C11 C12 0.09(17) ?
O4 C10 C11 C6 0.00(17) ?
C9 C10 C11 C6 179.25(10) ?
O8 C6 C11 C12 -3.26(16) ?
O7 C6 C11 C12 176.22(10) ?
O8 C6 C11 C10 177.57(10) y
O7 C6 C11 C10 -2.95(16) ?
C10 C11 C12 C13 -0.30(18) ?
C6 C11 C12 C13 -179.52(11) ?
C11 C12 C13 C14 0.18(19) ?
C12 C13 C14 C9 0.16(19) ?
C10 C9 C14 C13 -0.37(17) ?
B1 C9 C14 C13 178.22(10) ?

loop_
_cod_related_entry_id
_cod_related_entry_database
_cod_related_entry_code
1 ChemSpider 21472636
